data_1517513
loop_
_publ_author_name
'Markovits, Iulius I. E.'
'Anthofer, Michael H.'
'Kolding, Helene'
'Cokoja, Mirza'
'P\"othig, Alexander'
'Raba, Andreas'
'Herrmann, Wolfgang A.'
'Fehrmann, Rasmus'
'K\"uhn, Fritz E.'

_publ_section_title
;
 Efficient epoxidation of propene using molecular catalysts
;
_journal_issue 11
_journal_name_full 'Catal. Sci. Technol.'
_journal_page_first 3845
_journal_paper_doi 10.1039/C4CY01066C
_journal_volume 4
_journal_year 2014
_chemical_compound_source 'see text'
_chemical_formula_moiety 'C13 H11 N4, F6 P'
_chemical_formula_sum 'C13 H11 F6 N4 P'
_chemical_formula_weight 368.23
_chemical_name_systematic ?
_space_group_IT_number 11
_symmetry_cell_setting monoclinic
_symmetry_Int_Tables_number 11
_symmetry_space_group_name_Hall '-P 2yb'
_symmetry_space_group_name_H-M 'P 1 21/m 1'
_atom_sites_solution_hydrogens geom
_atom_sites_solution_primary direct
_atom_sites_solution_secondary difmap
_cell_angle_alpha 90
_cell_angle_beta 102.836(1)
_cell_angle_gamma 90
_cell_formula_units_Z 2
_cell_length_a 6.2172(2)
_cell_length_b 16.4455(5)
_cell_length_c 7.0797(2)
_cell_measurement_reflns_used 9916
_cell_measurement_temperature 123
_cell_measurement_theta_max 25.3348
_cell_measurement_theta_min 2.9510
_cell_volume 705.77(4)
_computing_cell_refinement 'SAINT (Bruker, 2008b)'
_computing_data_collection 'APEX II Control Software (Bruker, 2008a)'
_computing_data_reduction 'SAINT (Bruker, 2008b)'
_computing_molecular_graphics 'PLATON (Spek, 2011)'
_computing_publication_material 'PLATON (Spek, 2011), enCIFer (Allen, 2004)'
_computing_structure_refinement 'SHELXL97 (Sheldrick, 1997), SHELXLE (Huebschle, 2011)'
_computing_structure_solution 'SHELXS97 (Sheldrick, 1997)'
_diffrn_ambient_temperature 123
_diffrn_detector ' CCD plate '
_diffrn_detector_area_resol_mean 16
_diffrn_measured_fraction_theta_full 0.991
_diffrn_measured_fraction_theta_max 0.991
_diffrn_measurement_device ' \k-geometry diffractometer '
_diffrn_measurement_device_type ' Bruker APEX-II CCD '
_diffrn_measurement_method ' phi- and omega-rotation '
_diffrn_radiation_monochromator 'MONTEL optic'
_diffrn_radiation_probe x-ray
_diffrn_radiation_source 'rotating anode FR591'
_diffrn_radiation_type MoK\a
_diffrn_radiation_wavelength 0.71073
_diffrn_reflns_av_R_equivalents 0.0527
_diffrn_reflns_av_sigmaI/netI 0.0162
_diffrn_reflns_limit_h_max 7
_diffrn_reflns_limit_h_min -7
_diffrn_reflns_limit_k_max 19
_diffrn_reflns_limit_k_min -19
_diffrn_reflns_limit_l_max 8
_diffrn_reflns_limit_l_min -8
_diffrn_reflns_number 21380
_diffrn_reflns_reduction_process
;
;
_diffrn_reflns_theta_full 25.37
_diffrn_reflns_theta_max 25.37
_diffrn_reflns_theta_min 2.95
_exptl_absorpt_coefficient_mu 0.270
_exptl_absorpt_correction_T_max 0.921
_exptl_absorpt_correction_T_min 0.872
_exptl_absorpt_correction_type multi-scan
_exptl_absorpt_process_details 'SADABS, Bruker, 2008b'
_exptl_crystal_colour colourless
_exptl_crystal_density_diffrn 1.733
_exptl_crystal_density_method 'Not Measured'
_exptl_crystal_description fragment
_exptl_crystal_F_000 372
_exptl_crystal_size_max 0.520
_exptl_crystal_size_mid 0.470
_exptl_crystal_size_min 0.310
_refine_diff_density_max 0.218
_refine_diff_density_min -0.230
_refine_diff_density_rms 0.042
_refine_ls_extinction_coef 0.063(9)
_refine_ls_extinction_expression FC^*^=KFC[1+0.001XFC^2^\L^3^/SIN(2\Q)]^-1/4^
_refine_ls_extinction_method shelxl
_refine_ls_goodness_of_fit_ref 1.101
_refine_ls_hydrogen_treatment constr
_refine_ls_matrix_type full
_refine_ls_number_parameters 116
_refine_ls_number_reflns 1334
_refine_ls_number_restraints 0
_refine_ls_restrained_S_all 1.101
_refine_ls_R_factor_all 0.0282
_refine_ls_R_factor_gt 0.0279
_refine_ls_shift/su_max 0.000
_refine_ls_shift/su_mean 0.000
_refine_ls_structure_factor_coef Fsqd
_refine_ls_weighting_details 'calc w=1/[\s^2^(Fo^2^)+(0.0270P)^2^+0.3497P] where P=(Fo^2^+2Fc^2^)/3'
_refine_ls_weighting_scheme calc
_refine_ls_wR_factor_gt 0.0681
_refine_ls_wR_factor_ref 0.0683
_reflns_number_gt 1315
_reflns_number_total 1334
_reflns_threshold_expression I>2\s(I)
_cod_data_source_file c4cy01066c2.cif
_cod_data_source_block compound_a
_cod_depositor_comments
;
The following automatic conversions were performed:

'_symmetry_cell_setting' value 'Monoclinic' changed to 'monoclinic'
according to
/usr/data/users/saulius/crontab/automatic-downloads/rss-feeds/RSC/lib/dictionaries/cif_core.dic
dictionary named 'cif_core.dic' version 2.4.2 from 2011-04-26.

Automatic conversion script
Id: cif_fix_values 2281 2013-09-26 08:29:07Z andrius 

 Adding full bibliography for 1517513.cif.
;
_cod_original_sg_symbol_H-M 'P 21/m'
_cod_database_code 1517513

loop_
_symmetry_equiv_pos_site_id
_symmetry_equiv_pos_as_xyz
1 x,y,z
2 -x,1/2+y,-z
3 -x,-y,-z
4 x,1/2-y,z

loop_
_atom_site_aniso_label
_atom_site_aniso_U_11
_atom_site_aniso_U_22
_atom_site_aniso_U_33
_atom_site_aniso_U_23
_atom_site_aniso_U_13
_atom_site_aniso_U_12
N1 0.0183(5) 0.0155(5) 0.0152(5) 0.0002(4) 0.0040(4) 0.0000(4)
N2 0.0217(6) 0.0174(6) 0.0200(5) -0.0006(4) 0.0039(4) 0.0018(4)
C1 0.0195(9) 0.0163(9) 0.0173(8) 0.0000 0.0057(7) 0.0000
C2 0.0174(6) 0.0205(6) 0.0173(6) -0.0004(5) 0.0057(5) 0.0009(5)
C3 0.0220(6) 0.0150(6) 0.0133(6) -0.0008(4) 0.0028(5) -0.0008(5)
C4 0.0205(6) 0.0218(7) 0.0211(6) -0.0014(5) 0.0051(5) 0.0007(5)
C5 0.0244(7) 0.0267(7) 0.0233(7) -0.0019(5) 0.0059(5) -0.0079(5)
C6 0.0336(7) 0.0170(6) 0.0189(6) -0.0011(5) 0.0020(5) -0.0051(5)
C7 0.0281(7) 0.0166(6) 0.0218(7) -0.0016(5) 0.0023(5) 0.0029(5)
P1 0.0153(3) 0.0190(3) 0.0168(3) 0.0000 0.0045(2) 0.0000
F1 0.0428(5) 0.0276(5) 0.0329(5) 0.0104(4) 0.0075(4) 0.0066(4)
F2 0.0562(6) 0.0468(6) 0.0335(5) -0.0184(4) 0.0077(4) 0.0120(5)
F3 0.0180(6) 0.0784(11) 0.0571(9) 0.0000 0.0122(6) 0.0000
F4 0.0181(6) 0.0252(6) 0.0522(8) 0.0000 0.0052(5) 0.0000

loop_
_atom_site_label
_atom_site_type_symbol
_atom_site_thermal_displace_type
_atom_site_fract_x
_atom_site_fract_y
_atom_site_fract_z
_atom_site_occupancy
_atom_site_U_iso_or_equiv
_atom_site_calc_flag
_atom_site_refinement_flags
N1 N Uani -0.02784(16) 0.31569(6) 0.80463(14) 1.000 0.0163(3) d .
N2 N Uani -0.13674(17) 0.45091(6) 0.77574(15) 1.000 0.0198(3) d .
C1 C Uani 0.0674(3) 0.25000 0.7489(2) 1.000 0.0175(5) d S
C2 C Uani -0.1906(2) 0.29082(8) 0.89788(17) 1.000 0.0181(3) d .
C3 C Uani 0.0269(2) 0.39933(7) 0.77642(17) 1.000 0.0169(3) d .
C4 C Uani 0.2362(2) 0.41949(8) 0.75601(18) 1.000 0.0211(4) d .
C5 C Uani 0.2755(2) 0.50111(8) 0.72651(19) 1.000 0.0247(4) d .
C6 C Uani 0.1085(2) 0.55703(8) 0.72264(18) 1.000 0.0238(4) d .
C7 C Uani -0.0923(2) 0.52957(8) 0.74959(18) 1.000 0.0227(4) d .
P1 P Uani 0.45202(7) 0.25000 0.31259(6) 1.000 0.0169(2) d S
F1 F Uani 0.43565(15) 0.31880(5) 0.15038(12) 1.000 0.0346(3) d .
F2 F Uani 0.46830(17) 0.31887(6) 0.47437(13) 1.000 0.0459(3) d .
F3 F Uani 0.1903(2) 0.25000 0.2813(2) 1.000 0.0506(5) d S
F4 F Uani 0.71345(18) 0.25000 0.34460(19) 1.000 0.0322(4) d S
H1 H Uiso 0.18320 0.25000 0.68110 1.000 0.0210 c SR
H2 H Uiso -0.28450 0.32510 0.95170 1.000 0.0220 c R
H4 H Uiso 0.34780 0.37950 0.76190 1.000 0.0250 c R
H5 H Uiso 0.41570 0.51840 0.70920 1.000 0.0300 c R
H6 H Uiso 0.13150 0.61310 0.70190 1.000 0.0290 c R
H7 H Uiso -0.20530 0.56840 0.74970 1.000 0.0270 c R

loop_
_atom_type_symbol
_atom_type_description
_atom_type_scat_dispersion_real
_atom_type_scat_dispersion_imag
_atom_type_scat_source
C C 0.0033 0.0016 ' International Tables Vol C Tables 4.2.6.8 and 6.1.1.4'
H H 0.0000 0.0000 ' International Tables Vol C Tables 4.2.6.8 and 6.1.1.4'
F F 0.0171 0.0103 ' International Tables Vol C Tables 4.2.6.8 and 6.1.1.4'
N N 0.0061 0.0033 ' International Tables Vol C Tables 4.2.6.8 and 6.1.1.4'
P P 0.1023 0.0942 ' International Tables Vol C Tables 4.2.6.8 and 6.1.1.4'

loop_
_geom_angle_atom_site_label_1
_geom_angle_atom_site_label_2
_geom_angle_atom_site_label_3
_geom_angle
_geom_angle_site_symmetry_1
_geom_angle_site_symmetry_3
_geom_angle_publ_flag
F2 P1 F4 89.88(5) . . yes
F1 P1 F2 179.90(5) 4_555 . yes
F2 P1 F2 90.27(5) . 4_555 yes
F3 P1 F4 179.81(8) . . yes
F1 P1 F3 90.00(5) 4_555 . yes
F2 P1 F3 89.99(6) 4_555 . yes
F1 P1 F4 90.13(5) 4_555 . yes
F2 P1 F4 89.88(5) 4_555 . yes
F1 P1 F2 89.83(5) 4_555 4_555 yes
F1 P1 F4 90.13(5) . . yes
F1 P1 F2 89.83(4) . . yes
F1 P1 F3 90.00(5) . . yes
F2 P1 F3 89.99(6) . . yes
F1 P1 F1 90.07(5) . 4_555 yes
F1 P1 F2 179.90(5) . 4_555 yes
C1 N1 C2 108.72(11) . . yes
C1 N1 C3 126.74(11) . . yes
C2 N1 C3 124.54(10) . . yes
C3 N2 C7 115.84(11) . . yes
N1 C1 N1 108.27(14) . 4_555 yes
N1 C2 C2 107.15(11) . 4_555 yes
N2 C3 C4 125.94(11) . . yes
N1 C3 N2 114.02(11) . . yes
N1 C3 C4 120.03(11) . . yes
C3 C4 C5 116.69(12) . . no
C4 C5 C6 119.31(12) . . no
C5 C6 C7 118.55(12) . . no
N2 C7 C6 123.63(12) . . yes
N1 C1 H1 126.00 . . no
N1 C1 H1 126.00 4_555 . no
N1 C2 H2 126.00 . . no
C2 C2 H2 126.00 4_555 . no
C3 C4 H4 122.00 . . no
C5 C4 H4 122.00 . . no
C4 C5 H5 120.00 . . no
C6 C5 H5 120.00 . . no
C5 C6 H6 121.00 . . no
C7 C6 H6 121.00 . . no
N2 C7 H7 118.00 . . no
C6 C7 H7 118.00 . . no

loop_
_geom_bond_atom_site_label_1
_geom_bond_atom_site_label_2
_geom_bond_distance
_geom_bond_site_symmetry_2
_geom_bond_publ_flag
P1 F3 1.5927(14) . yes
P1 F1 1.5992(9) . yes
P1 F2 1.5979(10) . yes
P1 F2 1.5979(10) 4_555 yes
P1 F4 1.5904(12) . yes
P1 F1 1.5992(9) 4_555 yes
N1 C1 1.3331(14) . yes
N1 C3 1.4415(15) . yes
N1 C2 1.3871(16) . yes
N2 C3 1.3238(16) . yes
N2 C7 1.3442(16) . yes
C2 C2 1.3426(19) 4_555 no
C3 C4 1.3812(18) . no
C4 C5 1.3884(19) . no
C5 C6 1.3827(18) . no
C6 C7 1.3801(18) . no
C1 H1 0.9500 . no
C2 H2 0.9500 . no
C4 H4 0.9500 . no
C5 H5 0.9500 . no
C6 H6 0.9500 . no
C7 H7 0.9500 . no

loop_
_geom_hbond_atom_site_label_D
_geom_hbond_atom_site_label_H
_geom_hbond_atom_site_label_A
_geom_hbond_distance_DH
_geom_hbond_distance_HA
_geom_hbond_distance_DA
_geom_hbond_angle_DHA
_geom_hbond_site_symmetry_A
_geom_hbond_publ_flag
C2 H2 F1 0.9500 2.4700 3.2638(15) 141.00 1_456 yes
C4 H4 F2 0.9500 2.5300 3.1741(16) 126.00 . yes
C6 H6 F4 0.9500 2.5000 3.4289(14) 166.00 2_656 yes
C7 H7 F1 0.9500 2.5400 3.4566(16) 163.00 3_566 yes

loop_
_geom_torsion_atom_site_label_1
_geom_torsion_atom_site_label_2
_geom_torsion_atom_site_label_3
_geom_torsion_atom_site_label_4
_geom_torsion
_geom_torsion_site_symmetry_3
_geom_torsion_site_symmetry_4
_geom_torsion_publ_flag
C2 N1 C1 N1 -0.45(15) . 4_555 no
C3 N1 C1 N1 179.01(11) . 4_555 no
C1 N1 C2 C2 0.28(14) . 4_555 no
C3 N1 C2 C2 -179.20(11) . 4_555 no
C1 N1 C3 N2 155.53(13) . . no
C1 N1 C3 C4 -25.43(18) . . no
C2 N1 C3 N2 -25.08(16) . . no
C2 N1 C3 C4 153.96(12) . . no
C7 N2 C3 N1 -179.93(11) . . no
C7 N2 C3 C4 1.10(18) . . no
C3 N2 C7 C6 0.67(18) . . no
N1 C2 C2 N1 0.02(15) 4_555 4_555 no
N1 C3 C4 C5 179.08(11) . . no
N2 C3 C4 C5 -2.00(19) . . no
C3 C4 C5 C6 1.15(18) . . no
C4 C5 C6 C7 0.38(19) . . no
C5 C6 C7 N2 -1.38(19) . . no
